data_4021511
loop_
_publ_author_name
'David R. Turner'
'Martin J. Paterson'
'Jonathan W. Steed'

_publ_section_title
;
 A Conformationally Flexible, Urea-Based Tripodal Anion Receptor:
 Solid-State, Solution, and Theoretical Studies
;
_journal_name_full 'Journal of Organic Chemistry'
_journal_page_first 1598
_journal_page_last 1608
_journal_paper_doi 10.1021/jo052339f
_journal_volume 71
_journal_year 2006
_chemical_formula_sum 'C54 H60 F6 N10.75 O8.5 P1.25'
_chemical_formula_weight 1148.34
_chemical_name_common TUP.PF6/NO3
_chemical_name_systematic
;
 TUP.PF6/NO3
;
_space_group_IT_number 15
_symmetry_cell_setting monoclinic
_symmetry_space_group_name_Hall '-C 2yc'
_symmetry_space_group_name_H-M 'C 1 2/c 1'
_atom_sites_solution_hydrogens mixed
_atom_sites_solution_primary direct
_atom_sites_solution_secondary difmap
_audit_creation_method SHELXL-97
_cell_angle_alpha 90.00
_cell_angle_beta 96.0980(10)
_cell_angle_gamma 90.00
_cell_formula_units_Z 8
_cell_length_a 14.0745(2)
_cell_length_b 26.5397(3)
_cell_length_c 29.3483(4)
_cell_measurement_temperature 120(2)
_cell_volume 10900.5(2)
_computing_cell_refinement 'DENZO-SMN (Otwinowski & Minor, 1997)'
_computing_data_collection 'Collect (Nonius, 1998)'
_computing_data_reduction 'DENZO-SMN (Otwinowski & Minor, 1997)'
_computing_molecular_graphics 'X-Seed (Barbour, 1999)'
_computing_publication_material 'CIFTAB (Sheldrick, 1997)'
_computing_structure_refinement 'SHELXL-97 (Sheldrick, 1997)'
_computing_structure_solution 'SHELXS-97 (Sheldrick, 1990)'
_diffrn_ambient_temperature 120(2)
_diffrn_measured_fraction_theta_full 0.984
_diffrn_measured_fraction_theta_max 0.984
_diffrn_measurement_device_type 'Nonis KappaCCD CCD diffractometer'
_diffrn_measurement_method 'phi & omega scans'
_diffrn_radiation_monochromator graphite
_diffrn_radiation_source 'fine-focus sealed tube'
_diffrn_radiation_type MoK\a
_diffrn_radiation_wavelength 0.71073
_diffrn_reflns_av_R_equivalents 0.0570
_diffrn_reflns_av_sigmaI/netI 0.0705
_diffrn_reflns_limit_h_max 16
_diffrn_reflns_limit_h_min -16
_diffrn_reflns_limit_k_max 30
_diffrn_reflns_limit_k_min -30
_diffrn_reflns_limit_l_max 34
_diffrn_reflns_limit_l_min -34
_diffrn_reflns_number 18425
_diffrn_reflns_theta_full 25.00
_diffrn_reflns_theta_max 25.00
_diffrn_reflns_theta_min 2.72
_diffrn_standards_decay_% 0.0
_exptl_absorpt_coefficient_mu 0.144
_exptl_absorpt_correction_T_max 0.9717
_exptl_absorpt_correction_T_min 0.9313
_exptl_absorpt_correction_type multi-scan
_exptl_crystal_colour Colourless
_exptl_crystal_density_diffrn 1.399
_exptl_crystal_density_method 'not measured'
_exptl_crystal_description Block
_exptl_crystal_F_000 4800
_exptl_crystal_size_max 0.50
_exptl_crystal_size_mid 0.30
_exptl_crystal_size_min 0.20
_refine_diff_density_max 0.862
_refine_diff_density_min -1.319
_refine_diff_density_rms 0.103
_refine_ls_extinction_coef 0.0022(4)
_refine_ls_extinction_expression Fc^*^=kFc[1+0.001xFc^2^\l^3^/sin(2\q)]^-1/4^
_refine_ls_extinction_method SHELXL
_refine_ls_goodness_of_fit_ref 1.029
_refine_ls_hydrogen_treatment mixed
_refine_ls_matrix_type full
_refine_ls_number_parameters 743
_refine_ls_number_reflns 9447
_refine_ls_number_restraints 30
_refine_ls_restrained_S_all 1.035
_refine_ls_R_factor_all 0.1169
_refine_ls_R_factor_gt 0.0828
_refine_ls_shift/su_max 0.000
_refine_ls_shift/su_mean 0.000
_refine_ls_structure_factor_coef Fsqd
_refine_ls_weighting_details 'calc w=1/[\s^2^(Fo^2^)+(0.1460P)^2^+29.2162P] where P=(Fo^2^+2Fc^2^)/3'
_refine_ls_weighting_scheme calc
_refine_ls_wR_factor_gt 0.2247
_refine_ls_wR_factor_ref 0.2503
_reflns_number_gt 6657
_reflns_number_total 9447
_reflns_threshold_expression >2sigma(I)
_cod_data_source_file jo052339fsi20051111_082502.cif
_cod_original_sg_symbol_H-M 'C 2/c'
_cod_original_formula_sum 'C54 H60 F6 N10.75 O8.50 P1.25'
_cod_database_code 4021511

loop_
_symmetry_equiv_pos_as_xyz
'x, y, z'
'-x, y, -z+1/2'
'x+1/2, y+1/2, z'
'-x+1/2, y+1/2, -z+1/2'
'-x, -y, -z'
'x, -y, z-1/2'
'-x+1/2, -y+1/2, -z'
'x+1/2, -y+1/2, z-1/2'

loop_
_atom_site_label
_atom_site_type_symbol
_atom_site_fract_x
_atom_site_fract_y
_atom_site_fract_z
_atom_site_U_iso_or_equiv
_atom_site_adp_type
_atom_site_occupancy
_atom_site_symmetry_multiplicity
_atom_site_calc_flag
_atom_site_refinement_flags
_atom_site_disorder_assembly
_atom_site_disorder_group
P1 P 1.0000 -0.14811(6) 0.2500 0.0419(4) Uani 1 2 d S . .
F1 F 1.11495(19) -0.14806(10) 0.25430(10) 0.0545(7) Uani 1 1 d . . .
O1 O 0.55021(19) 0.03904(11) 0.20315(9) 0.0364(7) Uani 1 1 d . . .
N1 N 0.3979(2) 0.05254(13) 0.16886(12) 0.0380(8) Uani 1 1 d . . .
C1 C 0.8544(3) 0.19341(16) 0.13926(15) 0.0404(10) Uani 1 1 d . . .
H3 H 0.8517 0.1889 0.1060 0.061 Uiso 1 1 calc R . .
H1 H 0.8652 0.2291 0.1468 0.061 Uiso 1 1 calc R . .
H2 H 0.7939 0.1825 0.1498 0.061 Uiso 1 1 calc R . .
P2 P 0.5000 0.21187(9) -0.2500 0.0367(6) Uiso 0.50 2 d SP . .
F2 F 1.0082(5) -0.1968(3) 0.2778(3) 0.069(2) Uani 0.50 1 d PU . 1
O2 O 0.6521(2) 0.07827(11) 0.11015(10) 0.0395(7) Uani 1 1 d . . .
N2 N 0.4967(2) 0.11949(13) 0.18643(11) 0.0361(8) Uani 1 1 d . . .
C2 C 0.9365(3) 0.16184(16) 0.16301(14) 0.0360(9) Uani 1 1 d . . .
H5 H 0.9925 0.1648 0.1454 0.043 Uiso 1 1 calc R . .
H4 H 0.9549 0.1759 0.1939 0.043 Uiso 1 1 calc R . .
F3 F 1.0040(4) -0.1151(3) 0.2940(3) 0.067(2) Uani 0.50 1 d PU . 1
O3 O 0.6691(2) 0.20411(11) -0.04024(11) 0.0505(8) Uani 1 1 d . . .
N3 N 0.7434(2) 0.15184(13) 0.22771(11) 0.0355(8) Uani 1 1 d . . .
C3 C 0.9122(3) 0.10647(15) 0.16761(13) 0.0312(9) Uani 1 1 d . . .
F4 F 0.5000 0.15111(19) -0.2500 0.116(4) Uiso 0.50 2 d SP A 1
H2N H 0.4431 0.1328 0.1754 0.139 Uiso 1 1 d R . .
H1N H 0.3546 0.0730 0.1538 0.139 Uiso 1 1 d R . .
F4A F 0.4397 0.25550(19) -0.2352 0.088(2) Uiso 0.50 1 d PR A 2
F6A F 0.5617 0.16731(19) -0.2652 0.178(5) Uiso 0.50 1 d PR A 2
H7N H 0.5514 0.1016 -0.0249 0.213 Uiso 1 1 d R . .
H5N H 0.4859 0.0042 0.0678 0.213 Uiso 1 1 d R . .
H8N H 0.6988 0.0897 0.0027 0.213 Uiso 1 1 d R . .
H4N H 0.4471 0.0817 0.0544 0.213 Uiso 1 1 d R . .
F3A F 0.9944 -0.08978(19) 0.2709 0.118(5) Uani 0.50 1 d PRU . 2
F2A F 0.9966 -0.18039(19) 0.2962 0.120(5) Uani 0.50 1 d PRU . 2
O4 O 0.3074(3) 0.15976(16) 0.17305(15) 0.0740(11) Uani 1 1 d . B .
N4 N 0.5130(2) 0.09733(13) 0.06611(11) 0.0347(8) Uani 1 1 d . . .
C4 C 0.2539(4) -0.1491(2) 0.1498(2) 0.0626(15) Uani 1 1 d . . .
H8 H 0.2966 -0.1722 0.1682 0.094 Uiso 1 1 calc R . .
H7 H 0.2491 -0.1594 0.1176 0.094 Uiso 1 1 calc R . .
H6 H 0.1903 -0.1500 0.1606 0.094 Uiso 1 1 calc R . .
F5 F 0.6005(6) 0.2019(3) -0.2639(3) 0.095(2) Uiso 0.50 1 d P A 1
O5 O 0.2602(3) 0.11353(18) 0.11458(16) 0.0252(11) Uani 0.50 1 d P B 1
N5 N 0.5484(2) 0.01499(13) 0.08552(11) 0.0324(8) Uani 1 1 d . . .
C5 C 0.2932(3) -0.09624(19) 0.15448(17) 0.0466(12) Uani 1 1 d . . .
F6 F 0.4499(4) 0.20989(18) -0.30074(17) 0.1168(15) Uiso 1 1 d . A .
O6 O 0.1671(3) 0.1676(2) 0.1398(2) 0.0426(16) Uani 0.50 1 d P B 1
N6 N 0.7252(2) -0.05381(12) 0.16050(11) 0.0320(8) Uani 1 1 d . . .
C6 C 0.3500(3) -0.08149(18) 0.19435(16) 0.0426(11) Uani 1 1 d . . .
H9 H 0.3650 -0.1054 0.2181 0.051 Uiso 1 1 calc R . .
F7 F 0.5000 0.2651(4) -0.2500 0.071(2) Uiso 0.50 2 d SP A 1
O7 O 0.3441(2) 0.04485(11) 0.01741(11) 0.0428(8) Uani 1 1 d . . .
N7 N 0.5622(2) 0.13977(13) -0.03687(11) 0.0355(8) Uani 1 1 d . . .
C7 C 0.2733(3) -0.06067(19) 0.12042(16) 0.0447(12) Uani 1 1 d . . .
H10 H 0.2349 -0.0698 0.0931 0.054 Uiso 1 1 calc R . .
O8 O 0.4025(2) -0.03051(11) 0.02170(10) 0.0396(7) Uani 1 1 d . . .
N8 N 0.7158(2) 0.13013(13) -0.00389(11) 0.0349(8) Uani 1 1 d . . .
C8 C 0.3849(3) -0.03281(16) 0.19985(14) 0.0364(10) Uani 1 1 d . . .
H11 H 0.4224 -0.0235 0.2274 0.044 Uiso 1 1 calc R . .
O9 O 0.2682(2) -0.01641(12) -0.01864(12) 0.0547(9) Uani 1 1 d . . .
N9 N 0.9465(2) 0.12319(12) 0.06329(11) 0.0321(8) Uani 1 1 d . . .
C9 C 0.3081(3) -0.01242(18) 0.12537(14) 0.0411(11) Uani 1 1 d . . .
H12 H 0.2932 0.0114 0.1015 0.049 Uiso 1 1 calc R . .
O10 O 0.1535(5) 0.0867(3) 0.0272(2) 0.071(2) Uani 0.50 1 d PU C 1
N10 N 0.3381(2) -0.00067(13) 0.00664(11) 0.0319(8) Uani 1 1 d . . .
C10 C 0.3651(3) 0.00220(16) 0.16513(14) 0.0342(9) Uani 1 1 d . . .
N11 N 0.23693(10) 0.14641(6) 0.14332(5) 0.0268(4) Uani 0.50 1 d P . .
C11 C 0.4867(3) 0.06708(16) 0.18759(13) 0.0325(9) Uani 1 1 d . . .
C12 C 0.5780(3) 0.14643(16) 0.20192(13) 0.0337(9) Uani 1 1 d . . .
C13 C 0.6677(3) 0.12401(16) 0.21124(13) 0.0316(9) Uani 1 1 d . . .
H43 H 0.6753 0.0890 0.2059 0.038 Uiso 1 1 calc R . .
C14 C 0.5716(3) 0.19823(17) 0.20781(15) 0.0412(10) Uani 1 1 d . . .
H49 H 0.5123 0.2149 0.2001 0.049 Uiso 1 1 calc R . .
C15 C 0.6507(4) 0.22561(18) 0.22470(16) 0.0472(12) Uani 1 1 d . . .
H77 H 0.6459 0.2610 0.2287 0.057 Uiso 1 1 calc R . .
C16 C 0.7373(3) 0.20155(17) 0.23579(15) 0.0437(11) Uani 1 1 d . . .
H52 H 0.7914 0.2198 0.2489 0.052 Uiso 1 1 calc R . .
C17 C 0.8382(3) 0.12642(17) 0.24030(15) 0.0388(10) Uani 1 1 d . . .
H51A H 0.8361 0.1083 0.2697 0.047 Uiso 1 1 calc R . .
H51B H 0.8886 0.1525 0.2450 0.047 Uiso 1 1 calc R . .
C18 C 0.8645(3) 0.08952(15) 0.20442(13) 0.0313(9) Uani 1 1 d . . .
C19 C 0.8718(3) 0.0042(2) 0.28876(16) 0.0494(12) Uani 1 1 d . . .
H70A H 0.9140 -0.0215 0.2778 0.074 Uiso 1 1 calc R . .
H70B H 0.8405 -0.0094 0.3144 0.074 Uiso 1 1 calc R . .
H70C H 0.9095 0.0339 0.2990 0.074 Uiso 1 1 calc R . .
C20 C 0.7960(3) 0.01912(17) 0.24990(14) 0.0383(10) Uani 1 1 d . . .
H28A H 0.7555 -0.0105 0.2409 0.046 Uiso 1 1 calc R . .
H28B H 0.7546 0.0457 0.2608 0.046 Uiso 1 1 calc R . .
C21 C 0.8413(3) 0.03832(16) 0.20852(13) 0.0316(9) Uani 1 1 d . . .
C22 C 0.4969(4) 0.31212(19) 0.08881(18) 0.0563(13) Uani 1 1 d . . .
H80A H 0.4844 0.3190 0.1204 0.084 Uiso 1 1 calc R . .
H80B H 0.4450 0.3260 0.0676 0.084 Uiso 1 1 calc R . .
H80C H 0.5575 0.3278 0.0830 0.084 Uiso 1 1 calc R . .
C23 C 0.5029(3) 0.25576(17) 0.08168(15) 0.0425(11) Uani 1 1 d . . .
C24 C 0.5891(3) 0.23016(17) 0.09035(14) 0.0430(11) Uani 1 1 d . . .
H78 H 0.6454 0.2487 0.1000 0.052 Uiso 1 1 calc R . .
C25 C 0.4230(3) 0.22796(18) 0.06717(16) 0.0458(11) Uani 1 1 d . . .
H63 H 0.3635 0.2446 0.0604 0.055 Uiso 1 1 calc R . .
C26 C 0.5955(3) 0.17857(16) 0.08528(14) 0.0377(10) Uani 1 1 d . . .
H45 H 0.6555 0.1621 0.0911 0.045 Uiso 1 1 calc R . .
C27 C 0.4274(3) 0.17552(17) 0.06218(14) 0.0404(10) Uani 1 1 d . . .
H74 H 0.3712 0.1570 0.0524 0.048 Uiso 1 1 calc R . .
C28 C 0.5133(3) 0.15084(15) 0.07151(13) 0.0318(9) Uani 1 1 d . . .
C29 C 0.5776(3) 0.06526(15) 0.08913(13) 0.0300(9) Uani 1 1 d . . .
C30 C 0.5902(3) -0.02234(15) 0.11395(13) 0.0305(9) Uani 1 1 d . . .
C31 C 0.6864(3) -0.02059(15) 0.12983(13) 0.0321(9) Uani 1 1 d . . .
H39 H 0.7256 0.0048 0.1187 0.039 Uiso 1 1 calc R . .
C32 C 0.5374(3) -0.06238(15) 0.12882(14) 0.0335(9) Uani 1 1 d . . .
H36 H 0.4724 -0.0665 0.1170 0.040 Uiso 1 1 calc R . .
C33 C 0.5793(3) -0.09605(15) 0.16053(15) 0.0371(10) Uani 1 1 d . . .
H35 H 0.5423 -0.1227 0.1712 0.045 Uiso 1 1 calc R . .
C34 C 0.6737(3) -0.09147(15) 0.17677(14) 0.0359(10) Uani 1 1 d . . .
H38 H 0.7025 -0.1143 0.1990 0.043 Uiso 1 1 calc R . .
C35 C 0.8303(3) -0.04954(16) 0.17691(16) 0.0389(10) Uani 1 1 d . . .
H53A H 0.8418 -0.0616 0.2089 0.047 Uiso 1 1 calc R . .
H53B H 0.8675 -0.0710 0.1577 0.047 Uiso 1 1 calc R . .
C36 C 0.8630(3) 0.00438(15) 0.17431(13) 0.0305(9) Uani 1 1 d . . .
C37 C 1.0165(3) -0.04392(18) 0.10346(17) 0.0478(12) Uani 1 1 d . . .
H15A H 1.0694 -0.0198 0.1048 0.072 Uiso 1 1 calc R . .
H15B H 1.0203 -0.0669 0.0776 0.072 Uiso 1 1 calc R . .
H15C H 1.0206 -0.0633 0.1321 0.072 Uiso 1 1 calc R . .
C38 C 0.9224(3) -0.01576(16) 0.09723(15) 0.0366(10) Uani 1 1 d . . .
H9A H 0.8696 -0.0406 0.0944 0.044 Uiso 1 1 calc R . .
H9B H 0.9190 0.0035 0.0682 0.044 Uiso 1 1 calc R . .
C39 C 0.9076(3) 0.02075(15) 0.13646(14) 0.0317(9) Uani 1 1 d . . .
C40 C 0.2287(4) 0.21228(19) -0.14675(17) 0.0513(12) Uani 1 1 d . . .
H67A H 0.2031 0.2435 -0.1351 0.077 Uiso 1 1 calc R . .
H67B H 0.1797 0.1859 -0.1479 0.077 Uiso 1 1 calc R . .
H67C H 0.2471 0.2180 -0.1776 0.077 Uiso 1 1 calc R . .
C41 C 0.3151(3) 0.19589(16) -0.11540(14) 0.0399(10) Uani 1 1 d . . .
C42 C 0.3100(3) 0.15971(17) -0.08098(15) 0.0403(10) Uani 1 1 d . . .
H59 H 0.2495 0.1464 -0.0757 0.048 Uiso 1 1 calc R . .
C43 C 0.4049(3) 0.21514(16) -0.12092(15) 0.0427(11) Uani 1 1 d . . .
H71 H 0.4102 0.2407 -0.1432 0.051 Uiso 1 1 calc R . .
C44 C 0.3909(3) 0.14305(16) -0.05466(14) 0.0373(10) Uani 1 1 d . . .
H32 H 0.3854 0.1188 -0.0313 0.045 Uiso 1 1 calc R . .
C45 C 0.4869(3) 0.19854(16) -0.09526(14) 0.0399(10) Uani 1 1 d . . .
H58 H 0.5472 0.2123 -0.1002 0.048 Uiso 1 1 calc R . .
C46 C 0.4804(3) 0.16150(15) -0.06213(13) 0.0343(9) Uani 1 1 d . . .
C47 C 0.6497(3) 0.16163(16) -0.02836(14) 0.0358(10) Uani 1 1 d . . .
C48 C 0.8083(3) 0.14476(15) 0.01336(13) 0.0321(9) Uani 1 1 d . . .
C49 C 0.8566(3) 0.11271(16) 0.04507(13) 0.0313(9) Uani 1 1 d . . .
H26 H 0.8261 0.0830 0.0541 0.038 Uiso 1 1 calc R . .
C50 C 0.8543(3) 0.18844(17) 0.00180(14) 0.0406(10) Uani 1 1 d . . .
H56 H 0.8229 0.2116 -0.0195 0.049 Uiso 1 1 calc R . .
C51 C 0.9458(3) 0.19803(17) 0.02140(15) 0.0404(10) Uani 1 1 d . . .
H42 H 0.9774 0.2280 0.0136 0.049 Uiso 1 1 calc R . .
C52 C 0.9916(3) 0.16525(16) 0.05177(14) 0.0360(10) Uani 1 1 d . . .
H66 H 1.0551 0.1720 0.0648 0.043 Uiso 1 1 calc R . .
C53 C 0.9964(3) 0.08796(16) 0.09748(14) 0.0351(9) Uani 1 1 d . . .
H50A H 1.0549 0.1046 0.1121 0.042 Uiso 1 1 calc R . .
H50B H 1.0165 0.0577 0.0812 0.042 Uiso 1 1 calc R . .
C54 C 0.9360(3) 0.07140(15) 0.13458(13) 0.0299(9) Uani 1 1 d . . .
P2A P 0.23693(10) 0.14641(6) 0.14332(5) 0.0268(4) Uani 0.50 1 d P . .
N11A N 0.5000 0.21187(9) -0.2500 0.0367(6) Uiso 0.50 2 d SP . .

loop_
_atom_site_aniso_label
_atom_site_aniso_U_11
_atom_site_aniso_U_22
_atom_site_aniso_U_33
_atom_site_aniso_U_23
_atom_site_aniso_U_13
_atom_site_aniso_U_12
P1 0.0406(9) 0.0333(9) 0.0506(10) 0.000 -0.0013(7) 0.000
F1 0.0423(15) 0.0468(17) 0.0729(19) -0.0001(13) -0.0007(13) 0.0065(12)
O1 0.0314(15) 0.0375(17) 0.0398(16) 0.0024(13) 0.0019(12) 0.0011(13)
N1 0.0343(19) 0.039(2) 0.0387(19) -0.0023(16) -0.0035(15) 0.0029(16)
C1 0.047(3) 0.034(2) 0.043(2) -0.0012(19) 0.011(2) -0.002(2)
F2 0.055(4) 0.066(4) 0.083(5) 0.040(4) -0.011(4) -0.023(3)
O2 0.0326(16) 0.0390(17) 0.0440(17) -0.0001(13) -0.0091(13) -0.0061(13)
N2 0.0364(19) 0.036(2) 0.0362(19) -0.0006(15) 0.0037(15) 0.0038(16)
C2 0.038(2) 0.035(2) 0.036(2) -0.0050(18) 0.0053(17) -0.0042(19)
F3 0.025(3) 0.065(4) 0.113(5) -0.068(4) 0.011(3) -0.014(3)
O3 0.051(2) 0.0315(18) 0.065(2) 0.0093(15) -0.0141(16) -0.0093(15)
N3 0.0368(19) 0.040(2) 0.0310(17) -0.0060(15) 0.0081(14) -0.0001(16)
C3 0.0234(19) 0.031(2) 0.037(2) -0.0018(17) -0.0041(16) -0.0032(17)
F3A 0.076(6) 0.100(7) 0.179(12) -0.023(6) 0.018(8) -0.005(6)
F2A 0.067(5) 0.247(14) 0.044(5) 0.041(6) -0.009(4) 0.000(7)
O4 0.067(3) 0.071(3) 0.085(3) -0.004(2) 0.014(2) 0.014(2)
N4 0.0335(18) 0.036(2) 0.0337(18) -0.0017(15) -0.0016(14) -0.0004(15)
C4 0.048(3) 0.060(3) 0.081(4) -0.026(3) 0.015(3) -0.019(3)
O5 0.026(3) 0.023(3) 0.024(2) -0.001(2) -0.008(2) 0.010(2)
N5 0.0253(17) 0.036(2) 0.0348(18) -0.0010(15) -0.0016(13) -0.0027(15)
C5 0.032(2) 0.053(3) 0.057(3) -0.021(2) 0.015(2) -0.008(2)
O6 0.008(3) 0.023(3) 0.092(5) -0.026(3) -0.017(3) 0.004(2)
N6 0.0296(17) 0.0248(18) 0.0408(19) 0.0001(14) 0.0002(14) -0.0037(14)
C6 0.033(2) 0.047(3) 0.050(3) -0.006(2) 0.0124(19) -0.001(2)
O7 0.0426(17) 0.0296(18) 0.0545(19) -0.0029(14) -0.0030(14) -0.0043(13)
N7 0.040(2) 0.0318(19) 0.0330(18) 0.0017(14) -0.0029(15) -0.0037(16)
C7 0.027(2) 0.062(3) 0.045(3) -0.018(2) 0.0035(18) -0.001(2)
O8 0.0413(17) 0.0348(16) 0.0414(16) -0.0009(13) -0.0015(13) 0.0028(14)
N8 0.0380(19) 0.034(2) 0.0318(18) -0.0010(14) -0.0026(14) -0.0030(16)
C8 0.028(2) 0.042(3) 0.040(2) -0.0099(19) 0.0062(17) 0.0008(19)
O9 0.0457(19) 0.052(2) 0.061(2) -0.0051(16) -0.0196(16) -0.0135(16)
N9 0.0289(18) 0.034(2) 0.0340(18) -0.0041(14) 0.0059(14) -0.0028(15)
C9 0.032(2) 0.056(3) 0.035(2) -0.006(2) 0.0044(17) 0.009(2)
O10 0.035(3) 0.129(7) 0.051(4) -0.010(4) 0.013(3) 0.052(4)
N10 0.0318(18) 0.031(2) 0.0320(17) 0.0017(15) -0.0023(14) -0.0048(16)
C10 0.026(2) 0.041(2) 0.035(2) -0.0061(18) 0.0026(16) 0.0047(18)
N11 0.0211(8) 0.0237(8) 0.0344(8) 0.0045(6) -0.0025(6) 0.0030(7)
C11 0.031(2) 0.040(3) 0.0262(19) 0.0020(17) 0.0034(16) 0.0050(19)
C12 0.038(2) 0.037(2) 0.027(2) -0.0006(17) 0.0085(16) 0.0009(19)
C13 0.034(2) 0.032(2) 0.029(2) -0.0037(16) 0.0057(16) -0.0011(18)
C14 0.043(2) 0.041(3) 0.041(2) -0.002(2) 0.0115(19) 0.006(2)
C15 0.055(3) 0.035(3) 0.054(3) -0.008(2) 0.016(2) 0.004(2)
C16 0.048(3) 0.039(3) 0.045(3) -0.011(2) 0.012(2) -0.004(2)
C17 0.033(2) 0.045(3) 0.038(2) -0.0040(19) 0.0007(17) -0.0022(19)
C18 0.0229(19) 0.040(2) 0.030(2) -0.0021(17) -0.0042(15) 0.0001(17)
C19 0.038(2) 0.066(3) 0.043(3) 0.015(2) -0.001(2) -0.001(2)
C20 0.030(2) 0.045(3) 0.039(2) 0.0051(19) 0.0005(17) -0.0046(19)
C21 0.0201(18) 0.039(2) 0.034(2) 0.0035(18) -0.0053(15) -0.0010(17)
C22 0.072(4) 0.043(3) 0.055(3) -0.003(2) 0.015(3) 0.003(3)
C23 0.053(3) 0.038(3) 0.037(2) -0.0017(19) 0.010(2) 0.002(2)
C24 0.050(3) 0.042(3) 0.038(2) 0.0007(19) 0.004(2) -0.010(2)
C25 0.045(3) 0.045(3) 0.048(3) -0.001(2) 0.008(2) 0.011(2)
C26 0.040(2) 0.038(3) 0.035(2) 0.0028(18) 0.0021(18) -0.001(2)
C27 0.038(2) 0.042(3) 0.041(2) -0.0030(19) 0.0030(19) 0.003(2)
C28 0.034(2) 0.037(2) 0.0249(19) 0.0002(16) 0.0039(16) -0.0005(18)
C29 0.026(2) 0.035(2) 0.0286(19) -0.0036(16) 0.0010(16) -0.0042(17)
C30 0.031(2) 0.032(2) 0.028(2) -0.0080(16) 0.0041(16) -0.0016(18)
C31 0.029(2) 0.030(2) 0.037(2) 0.0030(17) 0.0037(16) -0.0017(17)
C32 0.026(2) 0.032(2) 0.043(2) -0.0107(18) 0.0082(17) -0.0040(18)
C33 0.034(2) 0.026(2) 0.053(3) -0.0088(19) 0.0145(19) -0.0090(18)
C34 0.041(2) 0.026(2) 0.041(2) -0.0013(18) 0.0074(18) 0.0004(19)
C35 0.031(2) 0.033(2) 0.050(3) 0.0070(19) -0.0051(18) 0.0031(18)
C36 0.0220(19) 0.030(2) 0.037(2) 0.0041(17) -0.0061(16) 0.0005(16)
C37 0.036(2) 0.043(3) 0.064(3) -0.014(2) -0.002(2) 0.007(2)
C38 0.032(2) 0.032(2) 0.045(2) -0.0060(18) -0.0027(18) -0.0017(18)
C39 0.0200(18) 0.033(2) 0.040(2) -0.0027(18) -0.0039(16) 0.0048(17)
C40 0.047(3) 0.051(3) 0.054(3) 0.001(2) -0.003(2) 0.008(2)
C41 0.045(3) 0.035(2) 0.039(2) -0.0046(19) 0.0011(19) 0.004(2)
C42 0.037(2) 0.043(3) 0.041(2) -0.007(2) 0.0032(19) 0.000(2)
C43 0.054(3) 0.032(2) 0.039(2) -0.0008(19) -0.009(2) -0.004(2)
C44 0.046(3) 0.036(2) 0.029(2) -0.0007(17) 0.0028(18) -0.001(2)
C45 0.045(3) 0.031(2) 0.041(2) 0.0003(19) -0.0059(19) -0.009(2)
C46 0.044(2) 0.028(2) 0.029(2) -0.0041(17) -0.0061(17) -0.0018(19)
C47 0.043(2) 0.030(2) 0.033(2) -0.0020(18) -0.0012(18) -0.0036(19)
C48 0.036(2) 0.030(2) 0.030(2) -0.0049(17) 0.0042(16) -0.0026(18)
C49 0.031(2) 0.033(2) 0.030(2) -0.0037(17) 0.0042(16) -0.0032(18)
C50 0.047(3) 0.042(3) 0.033(2) 0.0012(19) 0.0037(19) -0.007(2)
C51 0.043(2) 0.039(3) 0.041(2) 0.0015(19) 0.0082(19) -0.013(2)
C52 0.032(2) 0.041(3) 0.037(2) -0.0058(19) 0.0087(17) -0.0085(19)
C53 0.027(2) 0.038(2) 0.041(2) -0.0023(18) 0.0017(17) 0.0027(18)
C54 0.0186(18) 0.035(2) 0.035(2) -0.0034(17) -0.0031(15) 0.0006(16)
P2A 0.0211(8) 0.0237(8) 0.0344(8) 0.0045(6) -0.0025(6) 0.0030(7)

loop_
_atom_type_symbol
_atom_type_description
_atom_type_scat_dispersion_real
_atom_type_scat_dispersion_imag
_atom_type_scat_source
C C 0.0033 0.0016 'International Tables Vol C Tables 4.2.6.8 and 6.1.1.4'
H H 0.0000 0.0000 'International Tables Vol C Tables 4.2.6.8 and 6.1.1.4'
N N 0.0061 0.0033 'International Tables Vol C Tables 4.2.6.8 and 6.1.1.4'
O O 0.0106 0.0060 'International Tables Vol C Tables 4.2.6.8 and 6.1.1.4'
P P 0.1023 0.0942 'International Tables Vol C Tables 4.2.6.8 and 6.1.1.4'
F F 0.0171 0.0103 'International Tables Vol C Tables 4.2.6.8 and 6.1.1.4'

loop_
_geom_angle_atom_site_label_1
_geom_angle_atom_site_label_2
_geom_angle_atom_site_label_3
_geom_angle
_geom_angle_site_symmetry_1
_geom_angle_site_symmetry_3
F2 P1 F2 64.3(7) . 2_755
F2 P1 F3 156.1(5) . 2_755
F2 P1 F3 92.2(5) 2_755 2_755
F2 P1 F3 92.2(5) . .
F2 P1 F3 156.1(5) 2_755 .
F3 P1 F3 111.6(7) 2_755 .
F2 P1 F2A 26.6(4) . .
F2 P1 F2A 89.6(4) 2_755 .
F3 P1 F2A 175.7(3) 2_755 .
F3 P1 F2A 66.5(3) . .
F2 P1 F2A 89.6(4) . 2_755
F2 P1 F2A 26.6(4) 2_755 2_755
F3 P1 F2A 66.5(3) 2_755 2_755
F3 P1 F2A 175.7(3) . 2_755
F2A P1 F2A 115.7(3) . 2_755
F2 P1 F1 93.5(3) . 2_755
F2 P1 F1 86.6(3) 2_755 2_755
F3 P1 F1 89.2(2) 2_755 2_755
F3 P1 F1 90.7(2) . 2_755
F2A P1 F1 86.96(11) . 2_755
F2A P1 F1 93.09(11) 2_755 2_755
F2 P1 F1 86.6(3) . .
F2 P1 F1 93.5(3) 2_755 .
F3 P1 F1 90.7(2) 2_755 .
F3 P1 F1 89.2(2) . .
F2A P1 F1 93.09(11) . .
F2A P1 F1 86.96(11) 2_755 .
F1 P1 F1 179.9(2) 2_755 .
F2 P1 F3A 167.8(3) . 2_755
F2 P1 F3A 126.3(4) 2_755 2_755
F3 P1 F3A 34.2(3) 2_755 2_755
F3 P1 F3A 77.6(4) . 2_755
F2A P1 F3A 144.1(2) . 2_755
F2A P1 F3A 100.21(9) 2_755 2_755
F1 P1 F3A 93.25(11) 2_755 2_755
F1 P1 F3A 86.66(11) . 2_755
F2 P1 F3A 126.3(4) . .
F2 P1 F3A 167.8(3) 2_755 .
F3 P1 F3A 77.6(4) 2_755 .
F3 P1 F3A 34.2(3) . .
F2A P1 F3A 100.21(9) . .
F2A P1 F3A 144.1(2) 2_755 .
F1 P1 F3A 86.66(11) 2_755 .
F1 P1 F3A 93.25(11) . .
F3A P1 F3A 44.08(14) 2_755 .
C11 N1 C10 125.1(3) . .
F7 P2 F4A 40.64(14) . .
F7 P2 F4A 40.64(14) . 2_654
F4A P2 F4A 81.3(3) . 2_654
F7 P2 F5 100.0(3) . 2_654
F4A P2 F5 60.0(3) . 2_654
F4A P2 F5 139.7(4) 2_654 2_654
F7 P2 F5 100.0(3) . .
F4A P2 F5 139.7(4) . .
F4A P2 F5 60.0(3) 2_654 .
F5 P2 F5 160.1(7) 2_654 .
F7 P2 F6A 139.29(13) . .
F4A P2 F6A 179.9(2) . .
F4A P2 F6A 98.7 2_654 .
F5 P2 F6A 120.1(4) 2_654 .
F5 P2 F6A 40.3(3) . .
F7 P2 F6A 139.29(13) . 2_654
F4A P2 F6A 98.7 . 2_654
F4A P2 F6A 179.9(2) 2_654 2_654
F5 P2 F6A 40.3(3) 2_654 2_654
F5 P2 F6A 120.1(4) . 2_654
F6A P2 F6A 81.4(3) . 2_654
F7 P2 F6 91.9(2) . .
F4A P2 F6 95.04(19) . .
F4A P2 F6 87.86(19) 2_654 .
F5 P2 F6 85.0(4) 2_654 .
F5 P2 F6 94.3(4) . .
F6A P2 F6 84.91(19) . .
F6A P2 F6 92.20(19) 2_654 .
F7 P2 F6 91.9(2) . 2_654
F4A P2 F6 87.86(19) . 2_654
F4A P2 F6 95.04(19) 2_654 2_654
F5 P2 F6 94.3(4) 2_654 2_654
F5 P2 F6 85.0(4) . 2_654
F6A P2 F6 92.20(19) . 2_654
F6A P2 F6 84.91(19) 2_654 2_654
F6 P2 F6 176.2(4) . 2_654
F7 P2 F4 180.0 . .
F4A P2 F4 139.36(14) . .
F4A P2 F4 139.36(14) 2_654 .
F5 P2 F4 80.0(3) 2_654 .
F5 P2 F4 80.0(3) . .
F6A P2 F4 40.71(13) . .
F6A P2 F4 40.71(13) 2_654 .
F6 P2 F4 88.1(2) . .
F6 P2 F4 88.1(2) 2_654 .
P1 F2 F2 57.8(4) . 2_755
C12 N2 C11 126.0(3) . .
C3 C2 C1 113.8(3) . .
C13 N3 C16 122.7(4) . .
C13 N3 C17 119.3(3) . .
C16 N3 C17 117.9(4) . .
C18 C3 C54 119.0(4) . .
C18 C3 C2 120.6(4) . .
C54 C3 C2 120.4(4) . .
F3A F3A P1 67.96(7) 2_755 .
C29 N4 C28 124.7(3) . .
C30 N5 C29 122.3(3) . .
C7 C5 C6 117.9(4) . .
C7 C5 C4 121.7(5) . .
C6 C5 C4 120.5(5) . .
C31 N6 C34 122.0(4) . .
C31 N6 C35 118.8(3) . .
C34 N6 C35 119.1(3) . .
C8 C6 C5 121.4(5) . .
C47 N7 C46 126.1(3) . .
C9 C7 C5 121.2(4) . .
C47 N8 C48 124.4(3) . .
C6 C8 C10 119.9(4) . .
C52 N9 C49 121.3(4) . .
C52 N9 C53 119.2(3) . .
C49 N9 C53 119.5(3) . .
C7 C9 C10 120.9(4) . .
O9 N10 O8 119.9(3) . .
O9 N10 O7 120.3(3) . .
O8 N10 O7 119.8(3) . .
C8 C10 C9 118.7(4) . .
C8 C10 N1 122.6(4) . .
C9 C10 N1 118.7(4) . .
O6 N11 O5 124.1(4) . .
O6 N11 O4 121.5(3) . .
O5 N11 O4 113.4(3) . .
O1 C11 N1 125.7(4) . .
O1 C11 N2 123.1(4) . .
N1 C11 N2 111.2(3) . .
N2 C12 C14 119.3(4) . .
N2 C12 C13 122.9(4) . .
C14 C12 C13 117.8(4) . .
N3 C13 C12 120.1(4) . .
C15 C14 C12 120.4(4) . .
C14 C15 C16 119.9(4) . .
N3 C16 C15 118.9(4) . .
N3 C17 C18 113.3(3) . .
C3 C18 C21 120.6(4) . .
C3 C18 C17 120.0(4) . .
C21 C18 C17 119.3(4) . .
C21 C20 C19 111.4(3) . .
C18 C21 C36 119.2(4) . .
C18 C21 C20 120.9(4) . .
C36 C21 C20 119.8(4) . .
C25 C23 C24 117.6(4) . .
C25 C23 C22 121.2(4) . .
C24 C23 C22 121.1(4) . .
C26 C24 C23 122.0(4) . .
C23 C25 C27 121.5(4) . .
C24 C26 C28 119.5(4) . .
C28 C27 C25 120.0(4) . .
C27 C28 C26 119.4(4) . .
C27 C28 N4 117.3(4) . .
C26 C28 N4 123.3(4) . .
O2 C29 N4 124.6(4) . .
O2 C29 N5 122.9(4) . .
N4 C29 N5 112.5(3) . .
C31 C30 N5 121.1(4) . .
C31 C30 C32 117.1(4) . .
N5 C30 C32 121.8(4) . .
N6 C31 C30 121.3(4) . .
C33 C32 C30 120.2(4) . .
C34 C33 C32 120.5(4) . .
N6 C34 C33 118.7(4) . .
C36 C35 N6 110.5(3) . .
C39 C36 C21 121.1(4) . .
C39 C36 C35 120.0(4) . .
C21 C36 C35 118.7(4) . .
C37 C38 C39 114.0(3) . .
C36 C39 C54 118.7(4) . .
C36 C39 C38 120.4(4) . .
C54 C39 C38 120.8(4) . .
C43 C41 C42 116.9(4) . .
C43 C41 C40 120.5(4) . .
C42 C41 C40 122.5(4) . .
C44 C42 C41 121.4(4) . .
C45 C43 C41 122.5(4) . .
C42 C44 C46 120.4(4) . .
C43 C45 C46 119.6(4) . .
C44 C46 C45 119.1(4) . .
C44 C46 N7 118.1(4) . .
C45 C46 N7 122.7(4) . .
O3 C47 N7 124.6(4) . .
O3 C47 N8 123.0(4) . .
N7 C47 N8 112.4(4) . .
C49 C48 C50 118.0(4) . .
C49 C48 N8 116.3(4) . .
C50 C48 N8 125.6(4) . .
N9 C49 C48 120.8(4) . .
C51 C50 C48 119.5(4) . .
C52 C51 C50 120.9(4) . .
N9 C52 C51 119.5(4) . .
N9 C53 C54 113.8(3) . .
C39 C54 C3 121.1(4) . .
C39 C54 C53 119.3(3) . .
C3 C54 C53 119.6(4) . .

loop_
_geom_bond_atom_site_label_1
_geom_bond_atom_site_label_2
_geom_bond_distance
_geom_bond_site_symmetry_2
P1 F2 1.527(6) .
P1 F2 1.527(6) 2_755
P1 F3 1.556(6) 2_755
P1 F3 1.556(6) .
P1 F2A 1.609(3) .
P1 F2A 1.609(3) 2_755
P1 F1 1.609(3) 2_755
P1 F1 1.609(3) .
P1 F3A 1.670(5) 2_755
P1 F3A 1.670(5) .
O1 C11 1.214(5) .
N1 C11 1.367(5) .
N1 C10 1.414(6) .
C1 C2 1.533(6) .
P2 F7 1.412(10) .
P2 F4A 1.526(4) .
P2 F4A 1.526(4) 2_654
P2 F5 1.536(8) 2_654
P2 F5 1.536(8) .
P2 F6A 1.560(4) .
P2 F6A 1.560(4) 2_654
P2 F6 1.579(5) .
P2 F6 1.579(5) 2_654
P2 F4 1.613(6) .
F2 F2 1.626(17) 2_755
O2 C29 1.209(5) .
N2 C12 1.384(5) .
N2 C11 1.399(5) .
C2 C3 1.518(6) .
O3 C47 1.219(5) .
N3 C13 1.343(5) .
N3 C16 1.345(6) .
N3 C17 1.505(5) .
C3 C18 1.405(6) .
C3 C54 1.409(6) .
F3A F3A 1.2533 2_755
O4 N11 1.299(5) .
N4 C29 1.370(5) .
N4 C28 1.429(5) .
C4 C5 1.509(7) .
O5 N11 1.280(5) .
N5 C30 1.386(5) .
N5 C29 1.397(5) .
C5 C7 1.382(7) .
C5 C6 1.401(6) .
O6 N11 1.128(5) .
N6 C31 1.335(5) .
N6 C34 1.351(5) .
N6 C35 1.510(5) .
C6 C8 1.385(6) .
O7 N10 1.249(4) .
N7 C47 1.360(5) .
N7 C46 1.423(5) .
C7 C9 1.373(7) .
O8 N10 1.249(4) .
N8 C47 1.392(5) .
N8 C48 1.402(5) .
C8 C10 1.385(6) .
O9 N10 1.240(4) .
N9 C52 1.345(5) .
N9 C49 1.349(5) .
N9 C53 1.492(5) .
C9 C10 1.399(6) .
C12 C14 1.390(6) .
C12 C13 1.397(6) .
C14 C15 1.377(7) .
C15 C16 1.383(7) .
C17 C18 1.513(6) .
C18 C21 1.406(6) .
C19 C20 1.529(6) .
C20 C21 1.518(6) .
C21 C36 1.407(6) .
C22 C23 1.514(7) .
C23 C25 1.373(7) .
C23 C24 1.391(7) .
C24 C26 1.381(6) .
C25 C27 1.401(6) .
C26 C28 1.394(6) .
C27 C28 1.376(6) .
C30 C31 1.385(6) .
C30 C32 1.393(6) .
C32 C33 1.377(6) .
C33 C34 1.369(6) .
C35 C36 1.508(6) .
C36 C39 1.401(6) .
C37 C38 1.514(6) .
C38 C39 1.536(6) .
C39 C54 1.405(6) .
C40 C41 1.509(6) .
C41 C43 1.389(6) .
C41 C42 1.401(6) .
C42 C44 1.379(6) .
C43 C45 1.381(6) .
C44 C46 1.391(6) .
C45 C46 1.393(6) .
C48 C49 1.385(6) .
C48 C50 1.387(6) .
C50 C51 1.378(6) .
C51 C52 1.358(6) .
C53 C54 1.517(6) .

loop_
_geom_hbond_atom_site_label_D
_geom_hbond_atom_site_label_H
_geom_hbond_atom_site_label_A
_geom_hbond_distance_DH
_geom_hbond_distance_HA
_geom_hbond_distance_DA
_geom_hbond_angle_DHA
_geom_hbond_site_symmetry_A
N2 H2N O4 0.86 2.03 2.859(5) 159.4 .
N1 H1N O5 0.90 1.98 2.873(6) 173.7 .
N1 H1N O4 0.90 2.48 3.125(5) 129.4 .
N1 H1N N11 0.90 2.55 3.397(4) 156.8 .
N7 H7N O8 1.09 1.99 2.968(4) 147.2 5_655
N5 H5N O8 1.01 1.93 2.892(4) 157.6 .
N5 H5N O7 1.01 2.59 3.416(4) 138.5 .
N5 H5N N10 1.01 2.60 3.583(4) 162.5 .
N8 H8N O9 1.12 2.04 3.093(5) 154.7 5_655
N8 H8N O8 1.12 2.19 3.139(4) 140.7 5_655
N8 H8N N10 1.12 2.43 3.518(5) 163.6 5_655
